data_4076479
loop_
_publ_author_name
'Braun, Markus'
'Frank, Walter'
'Ganter, Christian'

_publ_section_title
;
 Reactivity of an Oxalamide-Based N-Heterocyclic Carbene
;
_journal_issue 5
_journal_name_full Organometallics
_journal_page_first 1927
_journal_paper_doi 10.1021/om201235c
_journal_volume 31
_journal_year 2012
_chemical_absolute_configuration ad
_chemical_formula_moiety 'C42 H46 N4 O5, C H2 Cl2'
_chemical_formula_sum 'C43 H48 Cl2 N4 O5'
_chemical_formula_weight 771.75
_chemical_name_systematic
; 
 ? 
;
_space_group_IT_number 19
_symmetry_cell_setting orthorhombic
_symmetry_space_group_name_Hall 'P 2ac 2ab'
_symmetry_space_group_name_H-M 'P 21 21 21'
_atom_sites_solution_hydrogens difmap
_atom_sites_solution_primary direct
_atom_sites_solution_secondary difmap
_audit_creation_method SHELXL-97
_cell_angle_alpha 90.00
_cell_angle_beta 90.00
_cell_angle_gamma 90.00
_cell_formula_units_Z 4
_cell_length_a 13.0623(4)
_cell_length_b 16.4429(5)
_cell_length_c 19.0786(7)
_cell_measurement_reflns_used 31779
_cell_measurement_temperature 291(2)
_cell_measurement_theta_max 29.63
_cell_measurement_theta_min 1.99
_cell_volume 4097.7(2)
_computing_cell_refinement
;
<i>CrysAlis PRO</i>, Ver.1.171.33.52 (Oxford Diffraction Ltd., 2009)
;
_computing_data_collection
;
<i>CrysAlis PRO</i>, Ver.1.171.33.52 (Oxford Diffraction Ltd., 2009)
;
_computing_data_reduction
;
<i>CrysAlis PRO</i>, Ver.1.171.33.52 (Oxford Diffraction Ltd., 2009)
;
_computing_molecular_graphics 'SHELXTL (Sheldrick, 1998)'
_computing_publication_material 'SHELXL-97 (Sheldrick, 1997)'
_computing_structure_refinement 'SHELXL-97 (Sheldrick, 1997)'
_computing_structure_solution 'SHELXS-97 (Sheldrick, 1990)'
_diffrn_ambient_temperature 291(2)
_diffrn_detector_area_resol_mean 32.3
_diffrn_measured_fraction_theta_full 0.999
_diffrn_measured_fraction_theta_max 0.999
_diffrn_measurement_device_type 'Xcalibur, Eos'
_diffrn_measurement_method '\w scans'
_diffrn_radiation_monochromator graphite
_diffrn_radiation_source 'fine-focus sealed tube'
_diffrn_radiation_type MoK\a
_diffrn_radiation_wavelength 0.71073
_diffrn_reflns_av_R_equivalents 0.0941
_diffrn_reflns_av_sigmaI/netI 0.0513
_diffrn_reflns_limit_h_max 15
_diffrn_reflns_limit_h_min -15
_diffrn_reflns_limit_k_max 19
_diffrn_reflns_limit_k_min -19
_diffrn_reflns_limit_l_max 22
_diffrn_reflns_limit_l_min -22
_diffrn_reflns_number 31131
_diffrn_reflns_theta_full 25.00
_diffrn_reflns_theta_max 25.00
_diffrn_reflns_theta_min 1.99
_diffrn_standards_decay_% 0
_exptl_absorpt_coefficient_mu 0.207
_exptl_absorpt_correction_type none
_exptl_crystal_colour colourless
_exptl_crystal_density_diffrn 1.251
_exptl_crystal_density_method 'not measured'
_exptl_crystal_description isometric
_exptl_crystal_F_000 1632
_exptl_crystal_size_max 0.3
_exptl_crystal_size_mid 0.3
_exptl_crystal_size_min 0.3
_refine_diff_density_max 0.170
_refine_diff_density_min -0.449
_refine_diff_density_rms 0.046
_refine_ls_abs_structure_details 'Flack H D (1983), Acta Cryst. A39, 876-881'
_refine_ls_abs_structure_Flack 0.11(12)
_refine_ls_extinction_method none
_refine_ls_goodness_of_fit_ref 1.215
_refine_ls_hydrogen_treatment constr
_refine_ls_matrix_type full
_refine_ls_number_parameters 499
_refine_ls_number_reflns 7203
_refine_ls_number_restraints 0
_refine_ls_restrained_S_all 1.215
_refine_ls_R_factor_all 0.0779
_refine_ls_R_factor_gt 0.0691
_refine_ls_shift/su_max 0.000
_refine_ls_shift/su_mean 0.000
_refine_ls_structure_factor_coef Fsqd
_refine_ls_weighting_details 'calc w=1/[\s^2^(Fo^2^)+(0.0000P)^2^+3.0000P] where P=(Fo^2^+2Fc^2^)/3'
_refine_ls_weighting_scheme calc
_refine_ls_wR_factor_gt 0.1297
_refine_ls_wR_factor_ref 0.1328
_reflns_number_gt 6399
_reflns_number_total 7203
_reflns_threshold_expression >2sigma(I)
_cod_data_source_file om201235c_si_001.cif
_cod_data_source_block no_46_compound_9
_cod_depositor_comments
;
The following automatic conversions were performed:
'_atom_site_symetry_multiplicity' tag replaced with
'_atom_site_symmetry_multiplicity'.

Automatic conversion script
Id: cif_correct_tags 1440 2010-10-19 06:21:57Z saulius 
;
_cod_database_code 4076479

loop_
_symmetry_equiv_pos_as_xyz
'x, y, z'
'-x+1/2, -y, z+1/2'
'-x, y+1/2, -z+1/2'
'x+1/2, -y+1/2, -z'

loop_
_atom_site_label
_atom_site_type_symbol
_atom_site_fract_x
_atom_site_fract_y
_atom_site_fract_z
_atom_site_U_iso_or_equiv
_atom_site_adp_type
_atom_site_occupancy
_atom_site_symmetry_multiplicity
_atom_site_calc_flag
_atom_site_refinement_flags
O1 O 0.2498(2) 0.46515(19) 0.40415(16) 0.0646(8) Uani 1 1 d .
O2 O 0.3161(2) 0.5811(2) 0.29579(15) 0.0697(9) Uani 1 1 d .
O3 O 0.8967(2) 0.55291(19) 0.5037(2) 0.0781(10) Uani 1 1 d .
O4 O 0.8858(2) 0.38340(18) 0.45514(19) 0.0736(9) Uani 1 1 d .
O5 O 0.58613(19) 0.50028(15) 0.41456(12) 0.0443(6) Uani 1 1 d .
N1 N 0.4087(2) 0.49529(18) 0.44881(15) 0.0434(7) Uani 1 1 d .
N2 N 0.4615(2) 0.58343(19) 0.36453(15) 0.0438(7) Uani 1 1 d .
N3 N 0.7219(2) 0.54230(18) 0.49247(16) 0.0465(7) Uani 1 1 d .
N4 N 0.7134(2) 0.41216(18) 0.45466(17) 0.0449(7) Uani 1 1 d .
C1 C 0.4959(3) 0.5456(2) 0.42929(19) 0.0414(8) Uani 1 1 d .
H11 H 0.5092 0.5868 0.4652 0.050 Uiso 1 1 calc R
C2 C 0.3311(3) 0.4991(2) 0.4017(2) 0.0488(9) Uani 1 1 d .
C3 C 0.3655(3) 0.5585(2) 0.3452(2) 0.0499(10) Uani 1 1 d .
C4 C 0.4029(3) 0.4510(2) 0.51451(19) 0.0441(8) Uani 1 1 d .
C5 C 0.4077(3) 0.3661(2) 0.5124(2) 0.0480(9) Uani 1 1 d .
C6 C 0.4038(3) 0.3263(2) 0.5766(2) 0.0544(10) Uani 1 1 d .
H61 H 0.4080 0.2698 0.5770 0.065 Uiso 1 1 calc R
C7 C 0.3940(3) 0.3664(3) 0.6395(2) 0.0571(10) Uani 1 1 d .
C8 C 0.3850(4) 0.4495(3) 0.6388(2) 0.0573(11) Uani 1 1 d .
H81 H 0.3767 0.4771 0.6809 0.069 Uiso 1 1 calc R
C9 C 0.3880(3) 0.4936(2) 0.5765(2) 0.0513(9) Uani 1 1 d .
C10 C 0.4123(3) 0.3197(2) 0.4451(2) 0.0567(10) Uani 1 1 d .
H101 H 0.4330 0.2647 0.4543 0.085 Uiso 1 1 calc R
H102 H 0.4609 0.3449 0.4142 0.085 Uiso 1 1 calc R
H103 H 0.3459 0.3197 0.4234 0.085 Uiso 1 1 calc R
C11 C 0.3904(5) 0.3202(3) 0.7087(2) 0.0854(16) Uani 1 1 d .
H111 H 0.3510 0.3505 0.7422 0.128 Uiso 1 1 calc R
H112 H 0.4587 0.3128 0.7261 0.128 Uiso 1 1 calc R
H113 H 0.3591 0.2680 0.7014 0.128 Uiso 1 1 calc R
C12 C 0.3684(4) 0.5838(3) 0.5783(2) 0.0705(13) Uani 1 1 d .
H121 H 0.3296 0.5994 0.5377 0.106 Uiso 1 1 calc R
H122 H 0.4325 0.6124 0.5785 0.106 Uiso 1 1 calc R
H123 H 0.3305 0.5973 0.6199 0.106 Uiso 1 1 calc R
C13 C 0.5075(3) 0.6556(2) 0.3349(2) 0.0457(9) Uani 1 1 d .
C14 C 0.5685(4) 0.6488(3) 0.2762(2) 0.0575(11) Uani 1 1 d .
C15 C 0.6091(4) 0.7208(3) 0.2482(2) 0.0719(14) Uani 1 1 d .
H151 H 0.6507 0.7177 0.2088 0.086 Uiso 1 1 calc R
C16 C 0.5894(4) 0.7961(3) 0.2770(2) 0.0671(12) Uani 1 1 d .
C17 C 0.5259(4) 0.7999(3) 0.3346(2) 0.0637(12) Uani 1 1 d .
H171 H 0.5115 0.8504 0.3543 0.076 Uiso 1 1 calc R
C18 C 0.4826(3) 0.7305(3) 0.3644(2) 0.0527(10) Uani 1 1 d .
C19 C 0.5941(5) 0.5677(3) 0.2437(2) 0.0851(17) Uani 1 1 d .
H191 H 0.6283 0.5762 0.1998 0.128 Uiso 1 1 calc R
H192 H 0.5322 0.5375 0.2360 0.128 Uiso 1 1 calc R
H193 H 0.6381 0.5377 0.2747 0.128 Uiso 1 1 calc R
C20 C 0.6357(5) 0.8730(3) 0.2473(3) 0.098(2) Uani 1 1 d .
H201 H 0.6919 0.8593 0.2171 0.147 Uiso 1 1 calc R
H202 H 0.6599 0.9067 0.2849 0.147 Uiso 1 1 calc R
H203 H 0.5848 0.9020 0.2209 0.147 Uiso 1 1 calc R
C21 C 0.4109(4) 0.7396(3) 0.4259(2) 0.0682(12) Uani 1 1 d .
H211 H 0.4383 0.7111 0.4656 0.102 Uiso 1 1 calc R
H212 H 0.3452 0.7173 0.4140 0.102 Uiso 1 1 calc R
H213 H 0.4034 0.7962 0.4372 0.102 Uiso 1 1 calc R
C22 C 0.6479(3) 0.4798(2) 0.47296(18) 0.0405(8) Uani 1 1 d .
H221 H 0.6049 0.4657 0.5132 0.049 Uiso 1 1 calc R
C23 C 0.8200(3) 0.5160(2) 0.4887(2) 0.0545(10) Uani 1 1 d .
C24 C 0.8148(3) 0.4280(2) 0.4631(2) 0.0527(10) Uani 1 1 d .
C25 C 0.6926(3) 0.6211(2) 0.5166(2) 0.0469(9) Uani 1 1 d .
C26 C 0.7042(3) 0.6875(2) 0.4712(2) 0.0490(10) Uani 1 1 d .
C27 C 0.6689(3) 0.7621(3) 0.4954(3) 0.0590(11) Uani 1 1 d .
H271 H 0.6729 0.8067 0.4655 0.071 Uiso 1 1 calc R
C28 C 0.6280(3) 0.7735(3) 0.5615(3) 0.0672(13) Uani 1 1 d .
C29 C 0.6235(4) 0.7075(3) 0.6053(2) 0.0667(13) Uani 1 1 d .
H291 H 0.5973 0.7143 0.6503 0.080 Uiso 1 1 calc R
C30 C 0.6569(3) 0.6307(3) 0.5847(2) 0.0559(10) Uani 1 1 d .
C31 C 0.7568(4) 0.6792(3) 0.4020(2) 0.0675(12) Uani 1 1 d .
H311 H 0.7445 0.7270 0.3744 0.101 Uiso 1 1 calc R
H312 H 0.7307 0.6324 0.3779 0.101 Uiso 1 1 calc R
H313 H 0.8291 0.6729 0.4094 0.101 Uiso 1 1 calc R
C32 C 0.5918(5) 0.8565(3) 0.5843(3) 0.0985(19) Uani 1 1 d .
H321 H 0.5190 0.8555 0.5911 0.148 Uiso 1 1 calc R
H322 H 0.6085 0.8958 0.5488 0.148 Uiso 1 1 calc R
H323 H 0.6248 0.8712 0.6274 0.148 Uiso 1 1 calc R
C33 C 0.6541(5) 0.5611(3) 0.6360(2) 0.0818(16) Uani 1 1 d .
H331 H 0.7150 0.5289 0.6309 0.123 Uiso 1 1 calc R
H332 H 0.5951 0.5279 0.6269 0.123 Uiso 1 1 calc R
H333 H 0.6505 0.5821 0.6829 0.123 Uiso 1 1 calc R
C34 C 0.6777(3) 0.3292(2) 0.4447(2) 0.0448(9) Uani 1 1 d .
C35 C 0.6667(3) 0.2991(3) 0.3774(2) 0.0518(10) Uani 1 1 d .
C36 C 0.6402(3) 0.2166(3) 0.3712(2) 0.0584(11) Uani 1 1 d .
H361 H 0.6315 0.1946 0.3267 0.070 Uiso 1 1 calc R
C37 C 0.6267(3) 0.1671(3) 0.4288(3) 0.0596(11) Uani 1 1 d .
C38 C 0.6388(3) 0.2004(2) 0.4950(2) 0.0557(10) Uani 1 1 d .
H381 H 0.6296 0.1674 0.5341 0.067 Uiso 1 1 calc R
C39 C 0.6643(3) 0.2810(2) 0.5045(2) 0.0517(10) Uani 1 1 d .
C40 C 0.6844(4) 0.3507(3) 0.3142(2) 0.0719(13) Uani 1 1 d .
H401 H 0.7550 0.3668 0.3124 0.108 Uiso 1 1 calc R
H402 H 0.6419 0.3983 0.3167 0.108 Uiso 1 1 calc R
H403 H 0.6677 0.3203 0.2728 0.108 Uiso 1 1 calc R
C41 C 0.6015(5) 0.0779(3) 0.4202(3) 0.0869(16) Uani 1 1 d .
H411 H 0.6398 0.0467 0.4536 0.130 Uiso 1 1 calc R
H412 H 0.6192 0.0608 0.3736 0.130 Uiso 1 1 calc R
H413 H 0.5296 0.0697 0.4278 0.130 Uiso 1 1 calc R
C42 C 0.6800(4) 0.3137(3) 0.5778(2) 0.0640(12) Uani 1 1 d .
H421 H 0.6755 0.2698 0.6109 0.096 Uiso 1 1 calc R
H422 H 0.6281 0.3533 0.5880 0.096 Uiso 1 1 calc R
H423 H 0.7463 0.3386 0.5810 0.096 Uiso 1 1 calc R
Cl1 Cl 0.42766(14) 0.98757(12) 0.69330(9) 0.1159(6) Uani 1 1 d .
Cl2 Cl 0.55405(19) 1.12938(13) 0.71381(13) 0.1440(8) Uani 1 1 d .
C43 C 0.5337(5) 1.0465(4) 0.6644(3) 0.103(2) Uani 1 1 d .
H431 H 0.5947 1.0129 0.6651 0.124 Uiso 1 1 calc R
H432 H 0.5219 1.0633 0.6163 0.124 Uiso 1 1 calc R

loop_
_atom_site_aniso_label
_atom_site_aniso_U_11
_atom_site_aniso_U_22
_atom_site_aniso_U_33
_atom_site_aniso_U_23
_atom_site_aniso_U_13
_atom_site_aniso_U_12
O1 0.0405(16) 0.070(2) 0.083(2) 0.0027(16) -0.0088(15) -0.0108(15)
O2 0.065(2) 0.079(2) 0.0658(19) 0.0124(16) -0.0203(16) 0.0017(17)
O3 0.0432(17) 0.0594(18) 0.132(3) -0.0059(19) -0.0150(19) -0.0102(15)
O4 0.0417(16) 0.0561(18) 0.123(3) -0.0076(18) 0.0001(17) 0.0098(15)
O5 0.0398(13) 0.0457(14) 0.0473(13) -0.0029(11) -0.0030(11) 0.0090(12)
N1 0.0380(16) 0.0440(17) 0.0482(16) 0.0017(14) -0.0022(14) -0.0016(14)
N2 0.0422(17) 0.0432(17) 0.0460(17) 0.0042(14) -0.0069(14) 0.0035(14)
N3 0.0430(17) 0.0406(17) 0.0557(19) -0.0035(15) -0.0051(15) 0.0030(14)
N4 0.0355(16) 0.0379(16) 0.0615(19) -0.0004(15) -0.0056(14) 0.0000(13)
C1 0.0382(19) 0.0382(19) 0.048(2) -0.0002(16) -0.0021(16) 0.0000(16)
C2 0.045(2) 0.045(2) 0.057(2) -0.0088(18) -0.0030(18) 0.0024(19)
C3 0.048(2) 0.049(2) 0.052(2) -0.0045(18) -0.0099(18) 0.0065(19)
C4 0.0356(19) 0.049(2) 0.048(2) 0.0073(17) 0.0000(17) -0.0020(17)
C5 0.0342(19) 0.050(2) 0.060(2) 0.0025(18) 0.0017(18) -0.0056(17)
C6 0.043(2) 0.047(2) 0.073(3) 0.013(2) -0.001(2) -0.0014(18)
C7 0.050(2) 0.061(3) 0.060(3) 0.012(2) -0.003(2) 0.000(2)
C8 0.060(3) 0.065(3) 0.047(2) -0.005(2) 0.0005(19) 0.001(2)
C9 0.051(2) 0.048(2) 0.055(2) 0.0004(19) 0.0047(19) 0.0041(19)
C10 0.050(2) 0.049(2) 0.071(3) -0.010(2) 0.002(2) -0.006(2)
C11 0.097(4) 0.093(4) 0.067(3) 0.029(3) -0.006(3) -0.012(3)
C12 0.094(4) 0.052(2) 0.066(3) 0.002(2) 0.009(3) 0.012(3)
C13 0.038(2) 0.050(2) 0.048(2) 0.0058(18) -0.0053(17) 0.0072(18)
C14 0.062(3) 0.060(3) 0.051(2) 0.003(2) 0.005(2) 0.006(2)
C15 0.075(3) 0.087(4) 0.053(3) 0.023(2) 0.014(2) 0.004(3)
C16 0.070(3) 0.064(3) 0.067(3) 0.021(2) -0.003(2) -0.006(3)
C17 0.063(3) 0.054(3) 0.073(3) 0.013(2) -0.002(2) 0.004(2)
C18 0.043(2) 0.054(2) 0.062(2) 0.008(2) -0.0003(18) 0.0063(19)
C19 0.107(5) 0.082(4) 0.067(3) -0.007(3) 0.023(3) 0.018(3)
C20 0.115(5) 0.088(4) 0.091(4) 0.034(3) 0.003(4) -0.033(4)
C21 0.066(3) 0.054(3) 0.085(3) 0.000(2) 0.020(3) 0.008(2)
C22 0.0359(18) 0.0398(19) 0.046(2) 0.0020(15) -0.0003(15) -0.0045(15)
C23 0.041(2) 0.048(2) 0.075(3) 0.001(2) -0.005(2) -0.0073(19)
C24 0.041(2) 0.044(2) 0.073(3) 0.0010(19) -0.0060(19) 0.0018(19)
C25 0.044(2) 0.044(2) 0.053(2) -0.0049(18) -0.0086(18) 0.0004(17)
C26 0.041(2) 0.046(2) 0.060(2) 0.0012(18) -0.0141(18) -0.0049(17)
C27 0.054(2) 0.047(2) 0.075(3) 0.005(2) -0.020(2) -0.004(2)
C28 0.049(3) 0.053(3) 0.099(4) -0.017(3) -0.022(2) 0.006(2)
C29 0.059(3) 0.076(3) 0.065(3) -0.025(3) 0.003(2) -0.001(2)
C30 0.056(3) 0.053(2) 0.059(3) -0.006(2) -0.010(2) -0.008(2)
C31 0.065(3) 0.066(3) 0.071(3) 0.007(2) 0.003(2) -0.001(2)
C32 0.090(4) 0.076(4) 0.129(5) -0.037(3) -0.023(4) 0.016(3)
C33 0.102(4) 0.085(4) 0.059(3) 0.001(3) -0.001(3) -0.006(3)
C34 0.0347(19) 0.0365(19) 0.063(2) -0.0008(18) -0.0018(17) 0.0018(16)
C35 0.041(2) 0.053(2) 0.061(2) -0.003(2) -0.0014(19) 0.0077(19)
C36 0.046(2) 0.057(3) 0.072(3) -0.017(2) -0.005(2) 0.000(2)
C37 0.042(2) 0.049(2) 0.088(3) -0.012(2) -0.002(2) -0.0040(19)
C38 0.048(2) 0.046(2) 0.073(3) 0.011(2) -0.002(2) 0.0009(18)
C39 0.045(2) 0.046(2) 0.064(3) 0.001(2) -0.0028(19) 0.0052(18)
C40 0.076(3) 0.074(3) 0.066(3) 0.002(2) -0.002(3) 0.002(3)
C41 0.081(4) 0.051(3) 0.129(5) -0.008(3) 0.005(4) -0.009(3)
C42 0.069(3) 0.060(3) 0.063(3) 0.004(2) -0.009(2) 0.000(2)
Cl1 0.0984(13) 0.1332(15) 0.1162(12) -0.0196(11) 0.0205(10) 0.0037(11)
Cl2 0.1441(19) 0.1058(14) 0.182(2) -0.0174(14) 0.0196(16) 0.0054(14)
C43 0.074(4) 0.144(6) 0.092(4) -0.019(4) 0.015(3) 0.012(4)

loop_
_atom_type_symbol
_atom_type_description
_atom_type_scat_dispersion_real
_atom_type_scat_dispersion_imag
_atom_type_scat_source
C C 0.0033 0.0016 'International Tables Vol C Tables 4.2.6.8 and 6.1.1.4'
H H 0.0000 0.0000 'International Tables Vol C Tables 4.2.6.8 and 6.1.1.4'
N N 0.0061 0.0033 'International Tables Vol C Tables 4.2.6.8 and 6.1.1.4'
O O 0.0106 0.0060 'International Tables Vol C Tables 4.2.6.8 and 6.1.1.4'
Cl Cl 0.1484 0.1585 'International Tables Vol C Tables 4.2.6.8 and 6.1.1.4'

loop_
_geom_angle_atom_site_label_1
_geom_angle_atom_site_label_2
_geom_angle_atom_site_label_3
_geom_angle
C22 O5 C1 116.2(3)
C2 N1 C4 123.8(3)
C2 N1 C1 112.9(3)
C4 N1 C1 123.1(3)
C3 N2 C13 121.4(3)
C3 N2 C1 112.5(3)
C13 N2 C1 123.8(3)
C23 N3 C25 124.1(3)
C23 N3 C22 112.9(3)
C25 N3 C22 123.0(3)
C24 N4 C22 113.6(3)
C24 N4 C34 120.5(3)
C22 N4 C34 124.3(3)
O5 C1 N2 108.2(3)
O5 C1 N1 113.7(3)
N2 C1 N1 102.7(3)
O5 C1 H11 110.7
N2 C1 H11 110.7
N1 C1 H11 110.7
O1 C2 N1 127.8(4)
O1 C2 C3 126.0(4)
N1 C2 C3 106.1(3)
O2 C3 N2 127.6(4)
O2 C3 C2 126.5(4)
N2 C3 C2 105.8(3)
C9 C4 C5 122.3(3)
C9 C4 N1 119.4(3)
C5 C4 N1 118.3(3)
C6 C5 C4 116.4(4)
C6 C5 C10 121.2(4)
C4 C5 C10 122.4(3)
C7 C6 C5 123.1(4)
C7 C6 H61 118.4
C5 C6 H61 118.4
C8 C7 C6 118.4(4)
C8 C7 C11 120.2(4)
C6 C7 C11 121.3(4)
C7 C8 C9 121.7(4)
C7 C8 H81 119.2
C9 C8 H81 119.2
C4 C9 C8 118.0(4)
C4 C9 C12 122.7(4)
C8 C9 C12 119.2(4)
C5 C10 H101 109.5
C5 C10 H102 109.5
H101 C10 H102 109.5
C5 C10 H103 109.5
H101 C10 H103 109.5
H102 C10 H103 109.5
C7 C11 H111 109.5
C7 C11 H112 109.5
H111 C11 H112 109.5
C7 C11 H113 109.5
H111 C11 H113 109.5
H112 C11 H113 109.5
C9 C12 H121 109.5
C9 C12 H122 109.5
H121 C12 H122 109.5
C9 C12 H123 109.5
H121 C12 H123 109.5
H122 C12 H123 109.5
C14 C13 C18 122.4(4)
C14 C13 N2 119.4(4)
C18 C13 N2 118.1(3)
C13 C14 C15 117.3(4)
C13 C14 C19 122.2(4)
C15 C14 C19 120.4(4)
C16 C15 C14 122.4(4)
C16 C15 H151 118.8
C14 C15 H151 118.8
C15 C16 C17 118.1(4)
C15 C16 C20 121.8(5)
C17 C16 C20 120.1(5)
C16 C17 C18 122.1(4)
C16 C17 H171 119.0
C18 C17 H171 119.0
C13 C18 C17 117.7(4)
C13 C18 C21 123.1(4)
C17 C18 C21 119.2(4)
C14 C19 H191 109.5
C14 C19 H192 109.5
H191 C19 H192 109.5
C14 C19 H193 109.5
H191 C19 H193 109.5
H192 C19 H193 109.5
C16 C20 H201 109.5
C16 C20 H202 109.5
H201 C20 H202 109.5
C16 C20 H203 109.5
H201 C20 H203 109.5
H202 C20 H203 109.5
C18 C21 H211 109.5
C18 C21 H212 109.5
H211 C21 H212 109.5
C18 C21 H213 109.5
H211 C21 H213 109.5
H212 C21 H213 109.5
O5 C22 N4 109.3(3)
O5 C22 N3 114.2(3)
N4 C22 N3 102.2(3)
O5 C22 H221 110.3
N4 C22 H221 110.3
N3 C22 H221 110.3
O3 C23 N3 127.8(4)
O3 C23 C24 126.1(4)
N3 C23 C24 106.1(3)
O4 C24 N4 128.7(4)
O4 C24 C23 126.0(4)
N4 C24 C23 105.2(3)
C30 C25 C26 121.7(4)
C30 C25 N3 119.7(4)
C26 C25 N3 118.5(3)
C27 C26 C25 116.4(4)
C27 C26 C31 121.8(4)
C25 C26 C31 121.7(4)
C28 C27 C26 123.5(4)
C28 C27 H271 118.3
C26 C27 H271 118.3
C29 C28 C27 117.8(4)
C29 C28 C32 121.7(5)
C27 C28 C32 120.5(5)
C28 C29 C30 122.0(4)
C28 C29 H291 119.0
C30 C29 H291 119.0
C25 C30 C29 118.2(4)
C25 C30 C33 121.9(4)
C29 C30 C33 119.8(4)
C26 C31 H311 109.5
C26 C31 H312 109.5
H311 C31 H312 109.5
C26 C31 H313 109.5
H311 C31 H313 109.5
H312 C31 H313 109.5
C28 C32 H321 109.5
C28 C32 H322 109.5
H321 C32 H322 109.5
C28 C32 H323 109.5
H321 C32 H323 109.5
H322 C32 H323 109.5
C30 C33 H331 109.5
C30 C33 H332 109.5
H331 C33 H332 109.5
C30 C33 H333 109.5
H331 C33 H333 109.5
H332 C33 H333 109.5
C35 C34 C39 122.7(4)
C35 C34 N4 119.4(3)
C39 C34 N4 117.7(3)
C34 C35 C36 116.7(4)
C34 C35 C40 122.0(4)
C36 C35 C40 121.3(4)
C37 C36 C35 122.2(4)
C37 C36 H361 118.9
C35 C36 H361 118.9
C36 C37 C38 118.6(4)
C36 C37 C41 120.8(4)
C38 C37 C41 120.5(5)
C39 C38 C37 121.9(4)
C39 C38 H381 119.1
C37 C38 H381 119.1
C38 C39 C34 117.8(4)
C38 C39 C42 119.8(4)
C34 C39 C42 122.4(4)
C35 C40 H401 109.5
C35 C40 H402 109.5
H401 C40 H402 109.5
C35 C40 H403 109.5
H401 C40 H403 109.5
H402 C40 H403 109.5
C37 C41 H411 109.5
C37 C41 H412 109.5
H411 C41 H412 109.5
C37 C41 H413 109.5
H411 C41 H413 109.5
H412 C41 H413 109.5
C39 C42 H421 109.5
C39 C42 H422 109.5
H421 C42 H422 109.5
C39 C42 H423 109.5
H421 C42 H423 109.5
H422 C42 H423 109.5
Cl2 C43 Cl1 113.1(3)
Cl2 C43 H431 109.0
Cl1 C43 H431 109.0
Cl2 C43 H432 109.0
Cl1 C43 H432 109.0
H431 C43 H432 107.8

loop_
_geom_bond_atom_site_label_1
_geom_bond_atom_site_label_2
_geom_bond_distance
O1 C2 1.201(5)
O2 C3 1.202(4)
O3 C23 1.205(5)
O4 C24 1.192(5)
O5 C22 1.416(4)
O5 C1 1.422(4)
N1 C2 1.357(5)
N1 C4 1.451(4)
N1 C1 1.455(5)
N2 C3 1.369(5)
N2 C13 1.446(5)
N2 C1 1.455(4)
N3 C23 1.355(5)
N3 C25 1.427(5)
N3 C22 1.459(5)
N4 C24 1.359(5)
N4 C22 1.446(5)
N4 C34 1.454(5)
C1 H11 0.9800
C2 C3 1.522(6)
C4 C9 1.388(5)
C4 C5 1.398(5)
C5 C6 1.390(5)
C5 C10 1.496(5)
C6 C7 1.376(6)
C6 H61 0.9300
C7 C8 1.372(6)
C7 C11 1.523(6)
C8 C9 1.392(5)
C8 H81 0.9300
C9 C12 1.507(6)
C10 H101 0.9600
C10 H102 0.9600
C10 H103 0.9600
C11 H111 0.9600
C11 H112 0.9600
C11 H113 0.9600
C12 H121 0.9600
C12 H122 0.9600
C12 H123 0.9600
C13 C14 1.379(5)
C13 C18 1.393(6)
C14 C15 1.403(6)
C14 C19 1.508(6)
C15 C16 1.378(7)
C15 H151 0.9300
C16 C17 1.379(6)
C16 C20 1.513(6)
C17 C18 1.394(6)
C17 H171 0.9300
C18 C21 1.509(6)
C19 H191 0.9600
C19 H192 0.9600
C19 H193 0.9600
C20 H201 0.9600
C20 H202 0.9600
C20 H203 0.9600
C21 H211 0.9600
C21 H212 0.9600
C21 H213 0.9600
C22 H221 0.9800
C23 C24 1.529(6)
C25 C30 1.388(6)
C25 C26 1.403(5)
C26 C27 1.390(6)
C26 C31 1.493(6)
C27 C28 1.381(7)
C27 H271 0.9300
C28 C29 1.371(7)
C28 C32 1.510(6)
C29 C30 1.394(6)
C29 H291 0.9300
C30 C33 1.507(6)
C31 H311 0.9600
C31 H312 0.9600
C31 H313 0.9600
C32 H321 0.9600
C32 H322 0.9600
C32 H323 0.9600
C33 H331 0.9600
C33 H332 0.9600
C33 H333 0.9600
C34 C35 1.385(5)
C34 C39 1.400(5)
C35 C36 1.404(6)
C35 C40 1.493(6)
C36 C37 1.380(6)
C36 H361 0.9300
C37 C38 1.384(6)
C37 C41 1.512(6)
C38 C39 1.379(6)
C38 H381 0.9300
C39 C42 1.511(6)
C40 H401 0.9600
C40 H402 0.9600
C40 H403 0.9600
C41 H411 0.9600
C41 H412 0.9600
C41 H413 0.9600
C42 H421 0.9600
C42 H422 0.9600
C42 H423 0.9600
Cl1 C43 1.778(7)
Cl2 C43 1.678(7)
C43 H431 0.9700
C43 H432 0.9700

loop_
_geom_torsion_atom_site_label_1
_geom_torsion_atom_site_label_2
_geom_torsion_atom_site_label_3
_geom_torsion_atom_site_label_4
_geom_torsion
C22 O5 C1 N2 161.4(3)
C22 O5 C1 N1 -85.3(4)
C3 N2 C1 O5 119.3(3)
C13 N2 C1 O5 -77.9(4)
C3 N2 C1 N1 -1.2(4)
C13 N2 C1 N1 161.6(3)
C2 N1 C1 O5 -115.0(3)
C4 N1 C1 O5 69.5(4)
C2 N1 C1 N2 1.6(4)
C4 N1 C1 N2 -173.9(3)
C4 N1 C2 O1 -3.7(6)
C1 N1 C2 O1 -179.2(4)
C4 N1 C2 C3 174.0(3)
C1 N1 C2 C3 -1.4(4)
C13 N2 C3 O2 14.2(6)
C1 N2 C3 O2 177.4(4)
C13 N2 C3 C2 -162.9(3)
C1 N2 C3 C2 0.4(4)
O1 C2 C3 O2 1.3(7)
N1 C2 C3 O2 -176.5(4)
O1 C2 C3 N2 178.4(4)
N1 C2 C3 N2 0.6(4)
C2 N1 C4 C9 -103.1(4)
C1 N1 C4 C9 71.9(5)
C2 N1 C4 C5 73.9(5)
C1 N1 C4 C5 -111.1(4)
C9 C4 C5 C6 -4.3(6)
N1 C4 C5 C6 178.8(3)
C9 C4 C5 C10 173.2(4)
N1 C4 C5 C10 -3.7(6)
C4 C5 C6 C7 1.1(6)
C10 C5 C6 C7 -176.4(4)
C5 C6 C7 C8 1.8(7)
C5 C6 C7 C11 -179.8(4)
C6 C7 C8 C9 -1.6(7)
C11 C7 C8 C9 180.0(4)
C5 C4 C9 C8 4.5(6)
N1 C4 C9 C8 -178.6(4)
C5 C4 C9 C12 -171.4(4)
N1 C4 C9 C12 5.4(6)
C7 C8 C9 C4 -1.5(7)
C7 C8 C9 C12 174.6(5)
C3 N2 C13 C14 -92.4(5)
C1 N2 C13 C14 106.3(4)
C3 N2 C13 C18 83.5(5)
C1 N2 C13 C18 -77.8(5)
C18 C13 C14 C15 2.6(6)
N2 C13 C14 C15 178.2(4)
C18 C13 C14 C19 -179.1(4)
N2 C13 C14 C19 -3.4(6)
C13 C14 C15 C16 -0.3(7)
C19 C14 C15 C16 -178.7(5)
C14 C15 C16 C17 -1.2(8)
C14 C15 C16 C20 178.5(5)
C15 C16 C17 C18 0.6(7)
C20 C16 C17 C18 -179.1(5)
C14 C13 C18 C17 -3.1(6)
N2 C13 C18 C17 -178.9(4)
C14 C13 C18 C21 176.2(4)
N2 C13 C18 C21 0.5(6)
C16 C17 C18 C13 1.5(7)
C16 C17 C18 C21 -177.9(4)
C1 O5 C22 N4 159.8(3)
C1 O5 C22 N3 -86.4(4)
C24 N4 C22 O5 122.9(3)
C34 N4 C22 O5 -71.4(4)
C24 N4 C22 N3 1.5(4)
C34 N4 C22 N3 167.2(3)
C23 N3 C22 O5 -119.5(4)
C25 N3 C22 O5 63.8(4)
C23 N3 C22 N4 -1.6(4)
C25 N3 C22 N4 -178.3(3)
C25 N3 C23 O3 -0.7(7)
C22 N3 C23 O3 -177.4(4)
C25 N3 C23 C24 177.8(3)
C22 N3 C23 C24 1.1(5)
C22 N4 C24 O4 176.5(4)
C34 N4 C24 O4 10.2(7)
C22 N4 C24 C23 -1.0(5)
C34 N4 C24 C23 -167.2(3)
O3 C23 C24 O4 0.9(8)
N3 C23 C24 O4 -177.6(5)
O3 C23 C24 N4 178.4(5)
N3 C23 C24 N4 -0.1(4)
C23 N3 C25 C30 -100.2(5)
C22 N3 C25 C30 76.2(5)
C23 N3 C25 C26 77.7(5)
C22 N3 C25 C26 -105.9(4)
C30 C25 C26 C27 -6.0(6)
N3 C25 C26 C27 176.1(3)
C30 C25 C26 C31 170.8(4)
N3 C25 C26 C31 -7.0(6)
C25 C26 C27 C28 2.7(6)
C31 C26 C27 C28 -174.1(4)
C26 C27 C28 C29 0.7(7)
C26 C27 C28 C32 179.6(4)
C27 C28 C29 C30 -1.1(7)
C32 C28 C29 C30 -179.9(5)
C26 C25 C30 C29 5.8(6)
N3 C25 C30 C29 -176.4(4)
C26 C25 C30 C33 -173.8(4)
N3 C25 C30 C33 4.0(6)
C28 C29 C30 C25 -2.1(7)
C28 C29 C30 C33 177.5(4)
C24 N4 C34 C35 -92.3(5)
C22 N4 C34 C35 102.9(4)
C24 N4 C34 C39 82.4(5)
C22 N4 C34 C39 -82.4(4)
C39 C34 C35 C36 0.4(6)
N4 C34 C35 C36 174.8(3)
C39 C34 C35 C40 -178.1(4)
N4 C34 C35 C40 -3.7(6)
C34 C35 C36 C37 -0.6(6)
C40 C35 C36 C37 177.9(4)
C35 C36 C37 C38 0.6(6)
C35 C36 C37 C41 -178.0(4)
C36 C37 C38 C39 -0.2(6)
C41 C37 C38 C39 178.3(4)
C37 C38 C39 C34 0.0(6)
C37 C38 C39 C42 -178.1(4)
C35 C34 C39 C38 -0.1(6)
N4 C34 C39 C38 -174.6(3)
C35 C34 C39 C42 177.9(4)
N4 C34 C39 C42 3.4(6)

loop_
_cod_related_entry_id
_cod_related_entry_database
_cod_related_entry_code
1 ChemSpider 30659819
